data_4063755
loop_
_publ_author_name
'Hildebrandt, Alexander'
'Schaarschmidt, Dieter'
'Lang, Heinrich'

_publ_section_title
;
 Electronically Intercommunicating Iron Centers in Di- and Tetraferrocenyl
 Pyrroles&#x00A7;
;
_journal_issue 3
_journal_name_full Organometallics
_journal_page_first 556
_journal_paper_doi 10.1021/om100914m
_journal_volume 30
_journal_year 2011
_chemical_formula_moiety 'C50 H41 Fe4 N, C H Cl3'
_chemical_formula_sum 'C51 H42 Cl3 Fe4 N'
_chemical_formula_weight 998.61
_chemical_name_systematic
;
 ?
;
_space_group_IT_number 2
_symmetry_cell_setting triclinic
_symmetry_space_group_name_Hall '-P 1'
_symmetry_space_group_name_H-M 'P -1'
_atom_sites_solution_hydrogens geom
_atom_sites_solution_primary direct
_atom_sites_solution_secondary difmap
_audit_creation_method SHELXL-97
_cell_angle_alpha 84.922(4)
_cell_angle_beta 76.734(5)
_cell_angle_gamma 70.897(4)
_cell_formula_units_Z 2
_cell_length_a 11.5111(6)
_cell_length_b 11.9216(5)
_cell_length_c 15.8448(11)
_cell_measurement_reflns_used 7415
_cell_measurement_temperature 110
_cell_measurement_theta_max 28.8362
_cell_measurement_theta_min 3.0207
_cell_volume 1999.6(2)
_computing_cell_refinement
;
CrysAlisPro, Oxford Diffraction Ltd.,
Version 1.171.33.46 (release 27-08-2009 CrysAlis171 .NET)
(compiled Aug 27 2009,17:19:36)
;
_computing_data_collection
;
CrysAlisPro, Oxford Diffraction Ltd.,
Version 1.171.33.46 (release 27-08-2009 CrysAlis171 .NET)
(compiled Aug 27 2009,17:19:36)
;
_computing_data_reduction
;
CrysAlisPro, Oxford Diffraction Ltd.,
Version 1.171.33.46 (release 27-08-2009 CrysAlis171 .NET)
(compiled Aug 27 2009,17:19:36)
;
_computing_structure_refinement 'SHELXL-97 (Sheldrick, 1997)'
_computing_structure_solution 'SHELXS-97 (Sheldrick, 1990)'
_diffrn_ambient_temperature 110
_diffrn_measured_fraction_theta_full 0.994
_diffrn_measured_fraction_theta_max 0.994
_diffrn_measurement_device_type 'Oxford Gemini S'
_diffrn_measurement_method '\w scans'
_diffrn_radiation_monochromator graphite
_diffrn_radiation_source 'fine-focus sealed tube'
_diffrn_radiation_type MoK\a
_diffrn_radiation_wavelength 0.71073
_diffrn_reflns_av_R_equivalents 0.0288
_diffrn_reflns_av_sigmaI/netI 0.0588
_diffrn_reflns_limit_h_max 14
_diffrn_reflns_limit_h_min -13
_diffrn_reflns_limit_k_max 14
_diffrn_reflns_limit_k_min -14
_diffrn_reflns_limit_l_max 19
_diffrn_reflns_limit_l_min -17
_diffrn_reflns_number 14970
_diffrn_reflns_theta_full 26.00
_diffrn_reflns_theta_max 26.00
_diffrn_reflns_theta_min 3.02
_diffrn_standards_decay_% 0
_diffrn_standards_interval_count 50
_diffrn_standards_interval_time 10
_diffrn_standards_number 2
_exptl_absorpt_coefficient_mu 1.663
_exptl_absorpt_correction_T_max 1.00000
_exptl_absorpt_correction_T_min 0.80563
_exptl_absorpt_correction_type multi-scan
_exptl_absorpt_process_details
;
CrysAlisPro, Oxford Diffraction Ltd.,
Version 1.171.33.46 (release 27-08-2009 CrysAlis171 .NET)
(compiled Aug 27 2009,17:19:36)
Empirical absorption correction using spherical harmonics,
 implemented in SCALE3 ABSPACK scaling algorithm.
;
_exptl_crystal_colour red
_exptl_crystal_density_diffrn 1.659
_exptl_crystal_density_method 'not measured'
_exptl_crystal_description block
_exptl_crystal_F_000 1020
_exptl_crystal_size_max 0.22
_exptl_crystal_size_mid 0.16
_exptl_crystal_size_min 0.10
_refine_diff_density_max 0.770
_refine_diff_density_min -0.410
_refine_diff_density_rms 0.072
_refine_ls_extinction_method none
_refine_ls_goodness_of_fit_ref 0.912
_refine_ls_hydrogen_treatment constr
_refine_ls_matrix_type full
_refine_ls_number_parameters 532
_refine_ls_number_reflns 7824
_refine_ls_number_restraints 0
_refine_ls_restrained_S_all 0.912
_refine_ls_R_factor_all 0.0496
_refine_ls_R_factor_gt 0.0325
_refine_ls_shift/su_max 0.001
_refine_ls_shift/su_mean 0.000
_refine_ls_structure_factor_coef Fsqd
_refine_ls_weighting_details 'calc w=1/[\s^2^(Fo^2^)+(0.0332P)^2^+0.0000P] where P=(Fo^2^+2Fc^2^)/3'
_refine_ls_weighting_scheme calc
_refine_ls_wR_factor_gt 0.0656
_refine_ls_wR_factor_ref 0.0677
_reflns_number_gt 5768
_reflns_number_total 7824
_reflns_threshold_expression >2sigma(I)
_cod_data_source_file om100914m_si_001.cif
_cod_data_source_block exp_091
_cod_original_cell_volume 1999.61(19)
_cod_original_sg_symbol_H-M P-1
_cod_database_code 4063755

loop_
_symmetry_equiv_pos_as_xyz
'x, y, z'
'-x, -y, -z'

loop_
_atom_site_label
_atom_site_type_symbol
_atom_site_fract_x
_atom_site_fract_y
_atom_site_fract_z
_atom_site_U_iso_or_equiv
_atom_site_adp_type
_atom_site_occupancy
_atom_site_symmetry_multiplicity
_atom_site_calc_flag
_atom_site_refinement_flags
C1 C 0.6131(2) 0.22797(19) 0.23675(15) 0.0137(5) Uani 1 1 d .
C2 C 0.6751(2) 0.2815(2) 0.27911(16) 0.0146(5) Uani 1 1 d .
C3 C 0.7135(2) 0.3676(2) 0.22024(16) 0.0148(5) Uani 1 1 d .
C4 C 0.6866(2) 0.3560(2) 0.14117(16) 0.0155(6) Uani 1 1 d .
C5 C 0.5831(2) 0.2334(2) 0.08403(16) 0.0176(6) Uani 1 1 d .
C6 C 0.6508(3) 0.1229(2) 0.04794(17) 0.0243(6) Uani 1 1 d .
H6 H 0.7173 0.0726 0.0708 0.029 Uiso 1 1 calc R
C7 C 0.6189(3) 0.0879(3) -0.02197(19) 0.0349(8) Uani 1 1 d .
H7 H 0.6634 0.0134 -0.0458 0.042 Uiso 1 1 calc R
C8 C 0.5213(3) 0.1628(3) -0.0567(2) 0.0394(8) Uani 1 1 d .
H8 H 0.5002 0.1391 -0.1039 0.047 Uiso 1 1 calc R
C9 C 0.4548(3) 0.2736(3) -0.02118(18) 0.0323(7) Uani 1 1 d .
H9 H 0.3894 0.3245 -0.0448 0.039 Uiso 1 1 calc R
C10 C 0.4858(3) 0.3089(2) 0.04982(18) 0.0240(6) Uani 1 1 d .
H10 H 0.4410 0.3831 0.0740 0.029 Uiso 1 1 calc R
C11 C 0.5448(2) 0.1443(2) 0.27448(16) 0.0147(5) Uani 1 1 d .
C12 C 0.5536(2) 0.0310(2) 0.24395(17) 0.0181(6) Uani 1 1 d .
H12 H 0.5965 0.0003 0.1895 0.022 Uiso 1 1 calc R
C13 C 0.4864(2) -0.0266(2) 0.31007(18) 0.0226(6) Uani 1 1 d .
H13 H 0.4786 -0.1013 0.3069 0.027 Uiso 1 1 calc R
C14 C 0.4333(2) 0.0508(2) 0.38210(18) 0.0230(6) Uani 1 1 d .
H14 H 0.3855 0.0352 0.4349 0.028 Uiso 1 1 calc R
C15 C 0.4664(2) 0.1559(2) 0.35918(16) 0.0187(6) Uani 1 1 d .
H15 H 0.4408 0.2221 0.3940 0.022 Uiso 1 1 calc R
C16 C 0.2603(2) 0.2757(2) 0.21832(18) 0.0236(6) Uani 1 1 d .
H16 H 0.2816 0.3437 0.1985 0.028 Uiso 1 1 calc R
C17 C 0.2886(3) 0.1728(2) 0.16946(19) 0.0241(6) Uani 1 1 d .
H17 H 0.3316 0.1610 0.1120 0.029 Uiso 1 1 calc R
C18 C 0.2392(2) 0.0906(2) 0.22445(18) 0.0244(6) Uani 1 1 d .
H18 H 0.2439 0.0156 0.2089 0.029 Uiso 1 1 calc R
C19 C 0.1822(2) 0.1421(2) 0.30625(18) 0.0258(7) Uani 1 1 d .
H19 H 0.1436 0.1070 0.3544 0.031 Uiso 1 1 calc R
C20 C 0.1942(2) 0.2574(2) 0.30231(19) 0.0272(7) Uani 1 1 d .
H20 H 0.1638 0.3115 0.3473 0.033 Uiso 1 1 calc R
C21 C 0.7212(2) 0.2425(2) 0.35980(16) 0.0174(6) Uani 1 1 d .
C22 C 0.6688(2) 0.1962(2) 0.44109(16) 0.0185(6) Uani 1 1 d .
H22 H 0.5902 0.1853 0.4554 0.022 Uiso 1 1 calc R
C23 C 0.7558(2) 0.1698(2) 0.49586(17) 0.0213(6) Uani 1 1 d .
H23 H 0.7439 0.1394 0.5522 0.026 Uiso 1 1 calc R
C24 C 0.8652(3) 0.1980(2) 0.44969(17) 0.0226(6) Uani 1 1 d .
H24 H 0.9369 0.1900 0.4705 0.027 Uiso 1 1 calc R
C25 C 0.8441(2) 0.2403(2) 0.36670(17) 0.0197(6) Uani 1 1 d .
H25 H 0.9013 0.2633 0.3230 0.024 Uiso 1 1 calc R
C26 C 0.8495(3) -0.0273(2) 0.28377(18) 0.0250(6) Uani 1 1 d .
H26 H 0.8131 -0.0001 0.2360 0.030 Uiso 1 1 calc R
C27 C 0.7935(3) -0.0742(2) 0.36111(18) 0.0249(7) Uani 1 1 d .
H27 H 0.7145 -0.0841 0.3730 0.030 Uiso 1 1 calc R
C28 C 0.8779(3) -0.1034(2) 0.41716(19) 0.0276(7) Uani 1 1 d .
H28 H 0.8642 -0.1356 0.4728 0.033 Uiso 1 1 calc R
C29 C 0.9881(3) -0.0753(2) 0.37414(19) 0.0273(7) Uani 1 1 d .
H29 H 1.0590 -0.0857 0.3965 0.033 Uiso 1 1 calc R
C30 C 0.9702(3) -0.0284(2) 0.29074(18) 0.0249(7) Uani 1 1 d .
H30 H 1.0273 -0.0030 0.2485 0.030 Uiso 1 1 calc R
C31 C 0.7569(2) 0.4675(2) 0.23575(15) 0.0144(5) Uani 1 1 d .
C32 C 0.6781(2) 0.5882(2) 0.22906(15) 0.0181(6) Uani 1 1 d .
H32 H 0.5939 0.6120 0.2257 0.022 Uiso 1 1 calc R
C33 C 0.7500(3) 0.6650(2) 0.22850(16) 0.0214(6) Uani 1 1 d .
H33 H 0.7219 0.7473 0.2237 0.026 Uiso 1 1 calc R
C34 C 0.8724(3) 0.5930(2) 0.23656(16) 0.0214(6) Uani 1 1 d .
H34 H 0.9386 0.6205 0.2385 0.026 Uiso 1 1 calc R
C35 C 0.8772(2) 0.4730(2) 0.24120(15) 0.0183(6) Uani 1 1 d .
H35 H 0.9470 0.4082 0.2469 0.022 Uiso 1 1 calc R
C36 C 0.6712(3) 0.4952(2) 0.45396(17) 0.0285(7) Uani 1 1 d .
H36 H 0.6506 0.4253 0.4600 0.034 Uiso 1 1 calc R
C37 C 0.5898(3) 0.6102(2) 0.44085(17) 0.0288(7) Uani 1 1 d .
H37 H 0.5062 0.6292 0.4368 0.035 Uiso 1 1 calc R
C38 C 0.6575(3) 0.6913(2) 0.43501(17) 0.0270(7) Uani 1 1 d .
H38 H 0.6266 0.7728 0.4259 0.032 Uiso 1 1 calc R
C39 C 0.7805(3) 0.6267(2) 0.44535(17) 0.0280(7) Uani 1 1 d .
H39 H 0.8443 0.6585 0.4451 0.034 Uiso 1 1 calc R
C40 C 0.7896(3) 0.5053(2) 0.45617(17) 0.0311(7) Uani 1 1 d .
H40 H 0.8608 0.4431 0.4635 0.037 Uiso 1 1 calc R
C41 C 0.7360(2) 0.4025(2) 0.05562(16) 0.0164(6) Uani 1 1 d .
C42 C 0.7314(2) 0.3753(2) -0.03033(16) 0.0204(6) Uani 1 1 d .
H42 H 0.6858 0.3298 -0.0432 0.024 Uiso 1 1 calc R
C43 C 0.8076(2) 0.4293(2) -0.09174(17) 0.0202(6) Uani 1 1 d .
H43 H 0.8203 0.4256 -0.1517 0.024 Uiso 1 1 calc R
C44 C 0.8610(2) 0.4895(2) -0.04691(16) 0.0208(6) Uani 1 1 d .
H44 H 0.9148 0.5325 -0.0722 0.025 Uiso 1 1 calc R
C45 C 0.8193(2) 0.4739(2) 0.04268(17) 0.0193(6) Uani 1 1 d .
H45 H 0.8416 0.5044 0.0864 0.023 Uiso 1 1 calc R
C46 C 0.9637(3) 0.1567(2) 0.05239(18) 0.0274(7) Uani 1 1 d .
H46 H 0.9135 0.1326 0.1005 0.033 Uiso 1 1 calc R
C47 C 0.9708(3) 0.1355(2) -0.03521(19) 0.0298(7) Uani 1 1 d .
H47 H 0.9261 0.0944 -0.0548 0.036 Uiso 1 1 calc R
C48 C 1.0571(3) 0.1870(2) -0.08803(19) 0.0285(7) Uani 1 1 d .
H48 H 1.0790 0.1863 -0.1483 0.034 Uiso 1 1 calc R
C49 C 1.1046(3) 0.2403(2) -0.03218(18) 0.0278(7) Uani 1 1 d .
H49 H 1.1634 0.2804 -0.0495 0.033 Uiso 1 1 calc R
C50 C 1.0466(3) 0.2212(2) 0.05379(19) 0.0271(7) Uani 1 1 d .
H50 H 1.0605 0.2468 0.1033 0.032 Uiso 1 1 calc R
C51 C 0.7262(3) 0.3829(2) 0.66418(18) 0.0241(6) Uani 1 1 d .
H51 H 0.7240 0.3596 0.6069 0.029 Uiso 1 1 calc R
N1 N 0.62256(19) 0.27290(16) 0.15211(13) 0.0148(5) Uani 1 1 d .
Fe1 Fe 0.36732(3) 0.13070(3) 0.27638(2) 0.01758(10) Uani 1 1 d .
Fe2 Fe 0.83365(3) 0.07316(3) 0.38563(2) 0.01818(10) Uani 1 1 d .
Fe3 Fe 0.74261(4) 0.56792(3) 0.34057(2) 0.01930(10) Uani 1 1 d .
Fe4 Fe 0.91197(4) 0.31309(3) -0.01385(2) 0.01884(10) Uani 1 1 d .
Cl1 Cl 0.60645(7) 0.51790(6) 0.69043(5) 0.03258(18) Uani 1 1 d .
Cl2 Cl 0.87526(7) 0.39711(6) 0.65853(5) 0.03237(18) Uani 1 1 d .
Cl3 Cl 0.70029(7) 0.27121(6) 0.73974(5) 0.0391(2) Uani 1 1 d .

loop_
_atom_site_aniso_label
_atom_site_aniso_U_11
_atom_site_aniso_U_22
_atom_site_aniso_U_33
_atom_site_aniso_U_23
_atom_site_aniso_U_13
_atom_site_aniso_U_12
C1 0.0138(13) 0.0140(12) 0.0113(14) -0.0004(9) 0.0010(11) -0.0041(10)
C2 0.0136(13) 0.0167(13) 0.0133(14) -0.0001(10) -0.0001(11) -0.0063(10)
C3 0.0134(13) 0.0154(13) 0.0157(14) -0.0017(10) -0.0025(11) -0.0047(10)
C4 0.0152(14) 0.0134(12) 0.0174(15) -0.0004(10) 0.0012(11) -0.0070(10)
C5 0.0221(15) 0.0242(14) 0.0101(14) 0.0017(10) -0.0001(11) -0.0147(12)
C6 0.0308(17) 0.0233(15) 0.0209(16) 0.0015(11) -0.0015(13) -0.0145(12)
C7 0.056(2) 0.0326(17) 0.0238(18) -0.0046(13) 0.0003(16) -0.0290(16)
C8 0.057(2) 0.056(2) 0.0220(18) -0.0010(15) -0.0053(17) -0.0422(19)
C9 0.0287(17) 0.052(2) 0.0242(18) 0.0156(14) -0.0091(14) -0.0256(15)
C10 0.0237(16) 0.0279(15) 0.0233(17) 0.0048(11) -0.0042(13) -0.0137(12)
C11 0.0112(13) 0.0179(13) 0.0160(14) 0.0033(10) -0.0049(11) -0.0053(10)
C12 0.0158(14) 0.0169(13) 0.0227(16) -0.0016(10) -0.0040(12) -0.0062(11)
C13 0.0196(15) 0.0167(14) 0.0330(18) 0.0060(11) -0.0071(13) -0.0085(11)
C14 0.0176(15) 0.0350(16) 0.0209(16) 0.0094(12) -0.0053(12) -0.0157(12)
C15 0.0181(14) 0.0229(14) 0.0171(15) -0.0008(10) -0.0045(12) -0.0087(11)
C16 0.0176(15) 0.0243(15) 0.0294(17) 0.0056(11) -0.0099(13) -0.0056(11)
C17 0.0200(15) 0.0317(16) 0.0263(17) 0.0024(12) -0.0129(13) -0.0109(12)
C18 0.0180(15) 0.0308(16) 0.0295(17) -0.0014(12) -0.0070(13) -0.0130(12)
C19 0.0135(14) 0.0358(16) 0.0284(18) 0.0032(12) -0.0020(13) -0.0109(12)
C20 0.0168(15) 0.0290(16) 0.0327(18) -0.0064(12) -0.0057(13) -0.0010(12)
C21 0.0190(14) 0.0127(13) 0.0201(15) -0.0020(10) -0.0023(12) -0.0054(10)
C22 0.0162(14) 0.0219(14) 0.0165(15) -0.0014(10) -0.0001(12) -0.0069(11)
C23 0.0254(16) 0.0253(14) 0.0142(15) 0.0032(10) -0.0049(12) -0.0097(12)
C24 0.0236(16) 0.0228(14) 0.0257(17) 0.0008(11) -0.0107(13) -0.0097(12)
C25 0.0223(15) 0.0152(13) 0.0244(16) 0.0017(10) -0.0066(12) -0.0091(11)
C26 0.0267(16) 0.0211(14) 0.0269(17) -0.0060(11) -0.0080(13) -0.0040(12)
C27 0.0222(15) 0.0201(14) 0.0351(18) 0.0019(12) -0.0058(13) -0.0111(12)
C28 0.0297(17) 0.0178(14) 0.0341(18) 0.0086(12) -0.0088(14) -0.0068(12)
C29 0.0205(16) 0.0231(15) 0.0358(19) 0.0022(12) -0.0105(14) -0.0010(12)
C30 0.0188(15) 0.0262(15) 0.0262(17) -0.0045(12) 0.0001(13) -0.0047(12)
C31 0.0174(14) 0.0197(13) 0.0075(13) -0.0009(9) 0.0003(11) -0.0095(11)
C32 0.0182(14) 0.0194(14) 0.0167(15) -0.0010(10) 0.0002(12) -0.0084(11)
C33 0.0275(16) 0.0199(14) 0.0168(15) 0.0005(10) 0.0020(12) -0.0125(12)
C34 0.0231(16) 0.0327(16) 0.0135(15) 0.0002(11) 0.0006(12) -0.0187(12)
C35 0.0209(15) 0.0218(14) 0.0124(14) 0.0011(10) -0.0017(11) -0.0084(11)
C36 0.043(2) 0.0321(16) 0.0137(16) -0.0032(11) 0.0073(14) -0.0241(14)
C37 0.0324(18) 0.0377(17) 0.0174(16) -0.0073(12) 0.0093(13) -0.0207(14)
C38 0.0389(19) 0.0230(15) 0.0169(16) -0.0057(11) 0.0083(14) -0.0151(13)
C39 0.042(2) 0.0385(17) 0.0131(15) -0.0063(12) -0.0020(14) -0.0266(15)
C40 0.043(2) 0.0350(17) 0.0148(16) 0.0000(12) -0.0023(14) -0.0152(15)
C41 0.0175(14) 0.0153(13) 0.0155(15) 0.0007(10) -0.0022(11) -0.0051(11)
C42 0.0227(15) 0.0235(14) 0.0163(15) -0.0002(10) -0.0034(12) -0.0096(11)
C43 0.0224(15) 0.0224(14) 0.0139(15) 0.0009(10) -0.0007(12) -0.0070(11)
C44 0.0242(15) 0.0184(14) 0.0199(16) 0.0027(10) -0.0005(12) -0.0102(11)
C45 0.0237(15) 0.0184(14) 0.0162(15) -0.0008(10) 0.0001(12) -0.0099(11)
C46 0.0285(17) 0.0189(14) 0.0287(18) 0.0062(11) -0.0020(14) -0.0036(12)
C47 0.0354(18) 0.0126(14) 0.039(2) -0.0019(12) -0.0037(15) -0.0067(12)
C48 0.0288(17) 0.0188(14) 0.0274(18) -0.0029(11) 0.0067(14) -0.0017(12)
C49 0.0194(16) 0.0285(16) 0.0320(18) -0.0014(12) 0.0003(13) -0.0068(12)
C50 0.0235(16) 0.0264(15) 0.0270(18) 0.0019(12) -0.0082(13) -0.0009(12)
C51 0.0230(16) 0.0245(15) 0.0219(16) -0.0023(11) -0.0015(13) -0.0055(12)
N1 0.0173(12) 0.0178(11) 0.0117(12) -0.0001(8) -0.0031(9) -0.0087(9)
Fe1 0.0149(2) 0.0197(2) 0.0196(2) 0.00069(15) -0.00291(17) -0.00820(15)
Fe2 0.0170(2) 0.0185(2) 0.0193(2) 0.00217(14) -0.00323(17) -0.00698(16)
Fe3 0.0243(2) 0.0224(2) 0.0141(2) -0.00221(15) 0.00148(17) -0.01451(16)
Fe4 0.0209(2) 0.0190(2) 0.0154(2) -0.00010(14) -0.00046(17) -0.00703(16)
Cl1 0.0270(4) 0.0255(4) 0.0373(5) -0.0021(3) 0.0013(3) -0.0030(3)
Cl2 0.0228(4) 0.0473(4) 0.0266(4) -0.0006(3) -0.0045(3) -0.0110(3)
Cl3 0.0376(5) 0.0293(4) 0.0432(5) 0.0089(3) -0.0013(4) -0.0085(3)

loop_
_atom_type_symbol
_atom_type_description
_atom_type_scat_dispersion_real
_atom_type_scat_dispersion_imag
_atom_type_scat_source
C C 0.0033 0.0016 'International Tables Vol C Tables 4.2.6.8 and 6.1.1.4'
H H 0.0000 0.0000 'International Tables Vol C Tables 4.2.6.8 and 6.1.1.4'
N N 0.0061 0.0033 'International Tables Vol C Tables 4.2.6.8 and 6.1.1.4'
Fe Fe 0.3463 0.8444 'International Tables Vol C Tables 4.2.6.8 and 6.1.1.4'
Cl Cl 0.1484 0.1585 'International Tables Vol C Tables 4.2.6.8 and 6.1.1.4'

loop_
_geom_angle_atom_site_label_1
_geom_angle_atom_site_label_2
_geom_angle_atom_site_label_3
_geom_angle
N1 C1 C2 107.3(2)
N1 C1 C11 125.5(2)
C2 C1 C11 127.1(2)
C1 C2 C3 107.4(2)
C1 C2 C21 128.2(2)
C3 C2 C21 123.0(2)
C4 C3 C2 107.6(2)
C4 C3 C31 121.0(2)
C2 C3 C31 130.7(2)
C3 C4 N1 107.8(2)
C3 C4 C41 127.6(2)
N1 C4 C41 123.6(2)
C10 C5 C6 120.5(3)
C10 C5 N1 119.9(2)
C6 C5 N1 119.4(2)
C7 C6 C5 119.7(3)
C7 C6 H6 120.1
C5 C6 H6 120.1
C8 C7 C6 120.3(3)
C8 C7 H7 119.9
C6 C7 H7 119.9
C7 C8 C9 119.9(3)
C7 C8 H8 120.0
C9 C8 H8 120.0
C8 C9 C10 120.1(3)
C8 C9 H9 120.0
C10 C9 H9 120.0
C5 C10 C9 119.6(3)
C5 C10 H10 120.2
C9 C10 H10 120.2
C15 C11 C12 105.8(2)
C15 C11 C1 123.5(2)
C12 C11 C1 130.2(2)
C15 C11 Fe1 67.07(14)
C12 C11 Fe1 68.07(14)
C1 C11 Fe1 135.50(17)
C13 C12 C11 109.3(2)
C13 C12 Fe1 69.24(14)
C11 C12 Fe1 71.32(14)
C13 C12 H12 125.3
C11 C12 H12 125.3
Fe1 C12 H12 125.7
C12 C13 C14 107.4(2)
C12 C13 Fe1 70.15(14)
C14 C13 Fe1 69.17(15)
C12 C13 H13 126.3
C14 C13 H13 126.3
Fe1 C13 H13 126.0
C15 C14 C13 107.9(2)
C15 C14 Fe1 69.25(15)
C13 C14 Fe1 69.90(15)
C15 C14 H14 126.0
C13 C14 H14 126.0
Fe1 C14 H14 126.4
C14 C15 C11 109.4(2)
C14 C15 Fe1 69.74(15)
C11 C15 Fe1 72.49(14)
C14 C15 H15 125.3
C11 C15 H15 125.3
Fe1 C15 H15 124.1
C20 C16 C17 108.2(2)
C20 C16 Fe1 69.73(15)
C17 C16 Fe1 69.81(15)
C20 C16 H16 125.9
C17 C16 H16 125.9
Fe1 C16 H16 126.1
C16 C17 C18 107.5(3)
C16 C17 Fe1 69.79(16)
C18 C17 Fe1 69.34(16)
C16 C17 H17 126.3
C18 C17 H17 126.3
Fe1 C17 H17 126.2
C19 C18 C17 108.3(2)
C19 C18 Fe1 69.56(16)
C17 C18 Fe1 69.89(15)
C19 C18 H18 125.8
C17 C18 H18 125.8
Fe1 C18 H18 126.3
C18 C19 C20 107.8(2)
C18 C19 Fe1 70.11(15)
C20 C19 Fe1 70.05(15)
C18 C19 H19 126.1
C20 C19 H19 126.1
Fe1 C19 H19 125.3
C16 C20 C19 108.1(2)
C16 C20 Fe1 69.96(15)
C19 C20 Fe1 69.21(14)
C16 C20 H20 125.9
C19 C20 H20 125.9
Fe1 C20 H20 126.5
C25 C21 C22 105.6(2)
C25 C21 C2 121.4(2)
C22 C21 C2 132.9(2)
C25 C21 Fe2 67.75(14)
C22 C21 Fe2 68.33(13)
C2 C21 Fe2 125.69(16)
C23 C22 C21 109.2(2)
C23 C22 Fe2 69.50(14)
C21 C22 Fe2 70.84(13)
C23 C22 H22 125.4
C21 C22 H22 125.4
Fe2 C22 H22 125.8
C22 C23 C24 108.2(2)
C22 C23 Fe2 69.91(14)
C24 C23 Fe2 69.70(15)
C22 C23 H23 125.9
C24 C23 H23 125.9
Fe2 C23 H23 126.0
C25 C24 C23 107.1(2)
C25 C24 Fe2 69.14(14)
C23 C24 Fe2 69.24(15)
C25 C24 H24 126.4
C23 C24 H24 126.4
Fe2 C24 H24 126.7
C24 C25 C21 110.0(2)
C24 C25 Fe2 70.27(14)
C21 C25 Fe2 71.32(14)
C24 C25 H25 125.0
C21 C25 H25 125.0
Fe2 C25 H25 125.0
C27 C26 C30 108.6(3)
C27 C26 Fe2 70.27(15)
C30 C26 Fe2 70.20(15)
C27 C26 H26 125.7
C30 C26 H26 125.7
Fe2 C26 H26 125.4
C28 C27 C26 108.1(2)
C28 C27 Fe2 69.76(15)
C26 C27 Fe2 69.36(15)
C28 C27 H27 126.0
C26 C27 H27 126.0
Fe2 C27 H27 126.5
C27 C28 C29 108.2(3)
C27 C28 Fe2 70.03(14)
C29 C28 Fe2 69.67(14)
C27 C28 H28 125.9
C29 C28 H28 125.9
Fe2 C28 H28 126.0
C30 C29 C28 107.6(3)
C30 C29 Fe2 69.76(15)
C28 C29 Fe2 69.54(15)
C30 C29 H29 126.2
C28 C29 H29 126.2
Fe2 C29 H29 126.0
C26 C30 C29 107.5(2)
C26 C30 Fe2 69.23(15)
C29 C30 Fe2 69.55(15)
C26 C30 H30 126.3
C29 C30 H30 126.3
Fe2 C30 H30 126.5
C35 C31 C32 106.4(2)
C35 C31 C3 132.4(2)
C32 C31 C3 120.0(2)
C35 C31 Fe3 68.77(14)
C32 C31 Fe3 67.96(13)
C3 C31 Fe3 136.95(17)
C33 C32 C31 108.8(2)
C33 C32 Fe3 69.50(15)
C31 C32 Fe3 71.14(14)
C33 C32 H32 125.6
C31 C32 H32 125.6
Fe3 C32 H32 125.3
C34 C33 C32 107.4(2)
C34 C33 Fe3 69.39(15)
C32 C33 Fe3 69.67(14)
C34 C33 H33 126.3
C32 C33 H33 126.3
Fe3 C33 H33 126.2
C35 C34 C33 108.8(2)
C35 C34 Fe3 70.69(14)
C33 C34 Fe3 69.74(14)
C35 C34 H34 125.6
C33 C34 H34 125.6
Fe3 C34 H34 125.6
C34 C35 C31 108.6(2)
C34 C35 Fe3 68.89(14)
C31 C35 Fe3 70.71(14)
C34 C35 H35 125.7
C31 C35 H35 125.7
Fe3 C35 H35 126.3
C37 C36 C40 107.9(2)
C37 C36 Fe3 69.55(15)
C40 C36 Fe3 69.55(15)
C37 C36 H36 126.1
C40 C36 H36 126.1
Fe3 C36 H36 126.4
C38 C37 C36 108.2(3)
C38 C37 Fe3 69.55(15)
C36 C37 Fe3 69.89(15)
C38 C37 H37 125.9
C36 C37 H37 125.9
Fe3 C37 H37 126.2
C39 C38 C37 108.0(2)
C39 C38 Fe3 70.13(15)
C37 C38 Fe3 69.85(14)
C39 C38 H38 126.0
C37 C38 H38 126.0
Fe3 C38 H38 125.6
C38 C39 C40 108.1(3)
C38 C39 Fe3 69.36(16)
C40 C39 Fe3 69.51(16)
C38 C39 H39 125.9
C40 C39 H39 125.9
Fe3 C39 H39 126.8
C39 C40 C36 107.9(3)
C39 C40 Fe3 69.93(16)
C36 C40 Fe3 69.85(17)
C39 C40 H40 126.0
C36 C40 H40 126.0
Fe3 C40 H40 125.7
C42 C41 C45 105.5(2)
C42 C41 C4 130.1(2)
C45 C41 C4 123.8(2)
C42 C41 Fe4 68.63(14)
C45 C41 Fe4 68.54(13)
C4 C41 Fe4 120.05(17)
C43 C42 C41 108.7(2)
C43 C42 Fe4 70.00(15)
C41 C42 Fe4 70.02(15)
C43 C42 H42 125.7
C41 C42 H42 125.7
Fe4 C42 H42 125.9
C44 C43 C42 108.5(2)
C44 C43 Fe4 69.95(15)
C42 C43 Fe4 69.44(15)
C44 C43 H43 125.8
C42 C43 H43 125.8
Fe4 C43 H43 126.4
C43 C44 C45 108.6(2)
C43 C44 Fe4 69.82(14)
C45 C44 Fe4 69.47(14)
C43 C44 H44 125.7
C45 C44 H44 125.7
Fe4 C44 H44 126.6
C44 C45 C41 108.8(2)
C44 C45 Fe4 70.19(14)
C41 C45 Fe4 69.96(13)
C44 C45 H45 125.6
C41 C45 H45 125.6
Fe4 C45 H45 125.8
C50 C46 C47 107.7(2)
C50 C46 Fe4 70.23(15)
C47 C46 Fe4 69.66(15)
C50 C46 H46 126.2
C47 C46 H46 126.2
Fe4 C46 H46 125.5
C48 C47 C46 108.5(3)
C48 C47 Fe4 70.33(14)
C46 C47 Fe4 69.74(14)
C48 C47 H47 125.8
C46 C47 H47 125.8
Fe4 C47 H47 125.7
C47 C48 C49 107.6(3)
C47 C48 Fe4 69.22(15)
C49 C48 Fe4 70.11(15)
C47 C48 H48 126.2
C49 C48 H48 126.2
Fe4 C48 H48 126.0
C50 C49 C48 107.7(3)
C50 C49 Fe4 69.48(16)
C48 C49 Fe4 69.27(16)
C50 C49 H49 126.2
C48 C49 H49 126.2
Fe4 C49 H49 126.7
C49 C50 C46 108.6(3)
C49 C50 Fe4 70.46(16)
C46 C50 Fe4 69.32(16)
C49 C50 H50 125.7
C46 C50 H50 125.7
Fe4 C50 H50 126.1
Cl1 C51 Cl2 111.27(14)
Cl1 C51 Cl3 110.39(14)
Cl2 C51 Cl3 110.80(15)
Cl1 C51 H51 108.1
Cl2 C51 H51 108.1
Cl3 C51 H51 108.1
C1 N1 C4 109.6(2)
C1 N1 C5 125.8(2)
C4 N1 C5 124.4(2)
C15 Fe1 C14 41.01(10)
C15 Fe1 C19 125.93(11)
C14 Fe1 C19 104.22(11)
C15 Fe1 C13 68.91(10)
C14 Fe1 C13 40.94(10)
C19 Fe1 C13 114.78(11)
C15 Fe1 C18 163.73(10)
C14 Fe1 C18 125.63(11)
C19 Fe1 C18 40.33(10)
C13 Fe1 C18 106.74(11)
C15 Fe1 C20 107.10(11)
C14 Fe1 C20 115.29(11)
C19 Fe1 C20 40.74(10)
C13 Fe1 C20 148.50(11)
C18 Fe1 C20 67.93(11)
C15 Fe1 C16 118.90(10)
C14 Fe1 C16 150.26(11)
C19 Fe1 C16 68.31(11)
C13 Fe1 C16 168.71(11)
C18 Fe1 C16 68.09(11)
C20 Fe1 C16 40.31(10)
C15 Fe1 C17 153.49(10)
C14 Fe1 C17 165.35(10)
C19 Fe1 C17 68.38(11)
C13 Fe1 C17 129.28(11)
C18 Fe1 C17 40.77(10)
C20 Fe1 C17 67.97(11)
C16 Fe1 C17 40.40(10)
C15 Fe1 C12 68.22(10)
C14 Fe1 C12 68.30(11)
C19 Fe1 C12 150.15(10)
C13 Fe1 C12 40.61(9)
C18 Fe1 C12 119.37(10)
C20 Fe1 C12 168.94(10)
C16 Fe1 C12 132.15(10)
C17 Fe1 C12 111.42(11)
C15 Fe1 C11 40.44(9)
C14 Fe1 C11 68.50(10)
C19 Fe1 C11 165.33(10)
C13 Fe1 C11 68.67(10)
C18 Fe1 C11 154.15(10)
C20 Fe1 C11 129.50(10)
C16 Fe1 C11 111.29(10)
C17 Fe1 C11 121.52(10)
C12 Fe1 C11 40.61(9)
C25 Fe2 C26 120.92(11)
C25 Fe2 C23 68.49(10)
C26 Fe2 C23 159.86(11)
C25 Fe2 C22 68.40(10)
C26 Fe2 C22 122.86(11)
C23 Fe2 C22 40.59(10)
C25 Fe2 C24 40.59(10)
C26 Fe2 C24 156.94(11)
C23 Fe2 C24 41.06(10)
C22 Fe2 C24 68.68(11)
C25 Fe2 C28 160.89(11)
C26 Fe2 C28 67.91(11)
C23 Fe2 C28 109.29(11)
C22 Fe2 C28 123.13(10)
C24 Fe2 C28 125.24(11)
C25 Fe2 C29 123.41(11)
C26 Fe2 C29 68.25(11)
C23 Fe2 C29 123.62(11)
C22 Fe2 C29 159.28(11)
C24 Fe2 C29 108.16(11)
C28 Fe2 C29 40.79(10)
C25 Fe2 C27 156.76(11)
C26 Fe2 C27 40.37(10)
C23 Fe2 C27 124.59(11)
C22 Fe2 C27 107.90(11)
C24 Fe2 C27 161.46(11)
C28 Fe2 C27 40.22(11)
C29 Fe2 C27 68.19(11)
C25 Fe2 C30 106.49(11)
C26 Fe2 C30 40.58(11)
C23 Fe2 C30 158.76(11)
C22 Fe2 C30 158.66(11)
C24 Fe2 C30 121.79(11)
C28 Fe2 C30 68.32(11)
C29 Fe2 C30 40.68(10)
C27 Fe2 C30 68.15(11)
C25 Fe2 C21 40.93(10)
C26 Fe2 C21 105.78(11)
C23 Fe2 C21 68.80(10)
C22 Fe2 C21 40.83(9)
C24 Fe2 C21 68.97(10)
C28 Fe2 C21 157.58(11)
C29 Fe2 C21 158.95(11)
C27 Fe2 C21 121.18(11)
C30 Fe2 C21 121.80(10)
C34 Fe3 C33 40.87(10)
C34 Fe3 C38 121.55(10)
C33 Fe3 C38 104.27(10)
C34 Fe3 C32 68.48(11)
C33 Fe3 C32 40.83(10)
C38 Fe3 C32 119.74(11)
C34 Fe3 C37 158.44(11)
C33 Fe3 C37 122.23(11)
C38 Fe3 C37 40.59(10)
C32 Fe3 C37 107.46(12)
C34 Fe3 C40 121.61(12)
C33 Fe3 C40 155.42(11)
C38 Fe3 C40 68.38(12)
C32 Fe3 C40 163.18(10)
C37 Fe3 C40 68.27(13)
C34 Fe3 C36 158.50(12)
C33 Fe3 C36 160.36(12)
C38 Fe3 C36 68.32(10)
C32 Fe3 C36 125.73(11)
C37 Fe3 C36 40.56(11)
C40 Fe3 C36 40.61(11)
C34 Fe3 C39 106.03(11)
C33 Fe3 C39 118.80(11)
C38 Fe3 C39 40.51(11)
C32 Fe3 C39 154.63(10)
C37 Fe3 C39 68.07(12)
C40 Fe3 C39 40.56(10)
C36 Fe3 C39 68.13(11)
C34 Fe3 C35 40.42(9)
C33 Fe3 C35 68.50(10)
C38 Fe3 C35 159.13(11)
C32 Fe3 C35 68.37(10)
C37 Fe3 C35 159.68(10)
C40 Fe3 C35 109.62(11)
C36 Fe3 C35 124.63(10)
C39 Fe3 C35 124.41(12)
C34 Fe3 C31 68.33(10)
C33 Fe3 C31 68.80(10)
C38 Fe3 C31 157.01(12)
C32 Fe3 C31 40.90(9)
C37 Fe3 C31 123.37(11)
C40 Fe3 C31 126.75(10)
C36 Fe3 C31 110.53(10)
C39 Fe3 C31 162.12(11)
C35 Fe3 C31 40.52(10)
C47 Fe4 C45 161.37(11)
C47 Fe4 C42 105.93(11)
C45 Fe4 C42 68.88(10)
C47 Fe4 C46 40.60(11)
C45 Fe4 C46 124.52(11)
C42 Fe4 C46 117.39(11)
C47 Fe4 C43 120.32(12)
C45 Fe4 C43 68.11(10)
C42 Fe4 C43 40.56(10)
C46 Fe4 C43 153.32(11)
C47 Fe4 C44 156.04(11)
C45 Fe4 C44 40.33(9)
C42 Fe4 C44 68.21(10)
C46 Fe4 C44 163.10(11)
C43 Fe4 C44 40.23(10)
C47 Fe4 C50 67.91(12)
C45 Fe4 C50 107.98(11)
C42 Fe4 C50 152.58(11)
C46 Fe4 C50 40.46(11)
C43 Fe4 C50 165.57(11)
C44 Fe4 C50 128.00(11)
C47 Fe4 C48 40.44(10)
C45 Fe4 C48 156.69(11)
C42 Fe4 C48 125.71(12)
C46 Fe4 C48 68.23(11)
C43 Fe4 C48 109.82(11)
C44 Fe4 C48 122.95(10)
C50 Fe4 C48 67.90(12)
C47 Fe4 C41 122.90(11)
C45 Fe4 C41 41.49(9)
C42 Fe4 C41 41.35(10)
C46 Fe4 C41 104.04(10)
C43 Fe4 C41 69.03(10)
C44 Fe4 C41 68.99(10)
C50 Fe4 C41 117.95(11)
C48 Fe4 C41 161.37(11)
C47 Fe4 C49 67.99(12)
C45 Fe4 C49 121.42(11)
C42 Fe4 C49 164.52(11)
C46 Fe4 C49 67.96(11)
C43 Fe4 C49 129.02(11)
C44 Fe4 C49 111.20(11)
C50 Fe4 C49 40.06(10)
C48 Fe4 C49 40.61(11)
C41 Fe4 C49 153.98(11)

loop_
_geom_bond_atom_site_label_1
_geom_bond_atom_site_label_2
_geom_bond_distance
C1 N1 1.393(3)
C1 C2 1.400(3)
C1 C11 1.471(3)
C2 C3 1.435(3)
C2 C21 1.476(3)
C3 C4 1.386(3)
C3 C31 1.492(3)
C4 N1 1.394(3)
C4 C41 1.479(3)
C5 C10 1.375(4)
C5 C6 1.389(3)
C5 N1 1.430(3)
C6 C7 1.380(4)
C6 H6 0.9300
C7 C8 1.379(4)
C7 H7 0.9300
C8 C9 1.385(4)
C8 H8 0.9300
C9 C10 1.391(4)
C9 H9 0.9300
C10 H10 0.9300
C11 C15 1.425(3)
C11 C12 1.440(3)
C11 Fe1 2.095(2)
C12 C13 1.419(3)
C12 Fe1 2.051(2)
C12 H12 0.9300
C13 C14 1.423(4)
C13 Fe1 2.039(3)
C13 H13 0.9300
C14 C15 1.420(3)
C14 Fe1 2.030(3)
C14 H14 0.9300
C15 Fe1 2.023(3)
C15 H15 0.9300
C16 C20 1.411(4)
C16 C17 1.415(4)
C16 Fe1 2.049(3)
C16 H16 0.9300
C17 C18 1.425(4)
C17 Fe1 2.049(3)
C17 H17 0.9300
C18 C19 1.405(4)
C18 Fe1 2.042(3)
C18 H18 0.9300
C19 C20 1.420(4)
C19 Fe1 2.035(3)
C19 H19 0.9300
C20 Fe1 2.046(3)
C20 H20 0.9300
C21 C25 1.435(4)
C21 C22 1.436(3)
C21 Fe2 2.075(2)
C22 C23 1.414(4)
C22 Fe2 2.041(2)
C22 H22 0.9300
C23 C24 1.430(4)
C23 Fe2 2.036(3)
C23 H23 0.9300
C24 C25 1.411(4)
C24 Fe2 2.042(3)
C24 H24 0.9300
C25 Fe2 2.027(2)
C25 H25 0.9300
C26 C27 1.408(4)
C26 C30 1.415(4)
C26 Fe2 2.034(3)
C26 H26 0.9300
C27 C28 1.405(4)
C27 Fe2 2.046(3)
C27 H27 0.9300
C28 C29 1.424(4)
C28 Fe2 2.042(2)
C28 H28 0.9300
C29 C30 1.422(4)
C29 Fe2 2.044(3)
C29 H29 0.9300
C30 Fe2 2.046(3)
C30 H30 0.9300
C31 C35 1.430(3)
C31 C32 1.437(3)
C31 Fe3 2.077(2)
C32 C33 1.419(3)
C32 Fe3 2.035(3)
C32 H32 0.9300
C33 C34 1.418(4)
C33 Fe3 2.032(3)
C33 H33 0.9300
C34 C35 1.409(3)
C34 Fe3 2.028(2)
C34 H34 0.9300
C35 Fe3 2.051(2)
C35 H35 0.9300
C36 C37 1.414(4)
C36 C40 1.416(4)
C36 Fe3 2.042(3)
C36 H36 0.9300
C37 C38 1.412(4)
C37 Fe3 2.037(3)
C37 H37 0.9300
C38 C39 1.412(4)
C38 Fe3 2.033(2)
C38 H38 0.9300
C39 C40 1.415(4)
C39 Fe3 2.044(3)
C39 H39 0.9300
C40 Fe3 2.038(3)
C40 H40 0.9300
C41 C42 1.444(3)
C41 C45 1.449(3)
C41 Fe4 2.054(2)
C42 C43 1.414(3)
C42 Fe4 2.036(3)
C42 H42 0.9300
C43 C44 1.406(4)
C43 Fe4 2.043(3)
C43 H43 0.9300
C44 C45 1.407(3)
C44 Fe4 2.045(2)
C44 H44 0.9300
C45 Fe4 2.035(2)
C45 H45 0.9300
C46 C50 1.412(4)
C46 C47 1.412(4)
C46 Fe4 2.036(3)
C46 H46 0.9300
C47 C48 1.412(4)
C47 Fe4 2.035(2)
C47 H47 0.9300
C48 C49 1.426(4)
C48 Fe4 2.049(3)
C48 H48 0.9300
C49 C50 1.407(4)
C49 Fe4 2.061(3)
C49 H49 0.9300
C50 Fe4 2.048(3)
C50 H50 0.9300
C51 Cl1 1.751(3)
C51 Cl2 1.760(3)
C51 Cl3 1.764(3)
C51 H51 0.9800

loop_
_geom_torsion_atom_site_label_1
_geom_torsion_atom_site_label_2
_geom_torsion_atom_site_label_3
_geom_torsion_atom_site_label_4
_geom_torsion
N1 C1 C2 C3 4.7(3)
C11 C1 C2 C3 -172.5(2)
N1 C1 C2 C21 -162.0(2)
C11 C1 C2 C21 20.8(4)
C1 C2 C3 C4 -6.2(3)
C21 C2 C3 C4 161.3(2)
C1 C2 C3 C31 164.9(2)
C21 C2 C3 C31 -27.6(4)
C2 C3 C4 N1 5.3(3)
C31 C3 C4 N1 -166.8(2)
C2 C3 C4 C41 -163.5(2)
C31 C3 C4 C41 24.4(4)
C10 C5 C6 C7 -1.0(4)
N1 C5 C6 C7 -175.2(2)
C5 C6 C7 C8 0.9(4)
C6 C7 C8 C9 -0.1(4)
C7 C8 C9 C10 -0.5(4)
C6 C5 C10 C9 0.4(4)
N1 C5 C10 C9 174.6(2)
C8 C9 C10 C5 0.4(4)
N1 C1 C11 C15 -136.8(3)
C2 C1 C11 C15 39.9(4)
N1 C1 C11 C12 52.9(4)
C2 C1 C11 C12 -130.4(3)
N1 C1 C11 Fe1 -46.4(4)
C2 C1 C11 Fe1 130.3(2)
C15 C11 C12 C13 -2.4(3)
C1 C11 C12 C13 169.2(2)
Fe1 C11 C12 C13 -59.00(18)
C15 C11 C12 Fe1 56.59(17)
C1 C11 C12 Fe1 -131.8(3)
C11 C12 C13 C14 0.9(3)
Fe1 C12 C13 C14 -59.36(18)
C11 C12 C13 Fe1 60.27(18)
C12 C13 C14 C15 1.0(3)
Fe1 C13 C14 C15 -59.01(18)
C12 C13 C14 Fe1 59.99(18)
C13 C14 C15 C11 -2.5(3)
Fe1 C14 C15 C11 -61.95(18)
C13 C14 C15 Fe1 59.42(19)
C12 C11 C15 C14 3.0(3)
C1 C11 C15 C14 -169.3(2)
Fe1 C11 C15 C14 60.24(18)
C12 C11 C15 Fe1 -57.22(17)
C1 C11 C15 Fe1 130.4(2)
C20 C16 C17 C18 -0.1(3)
Fe1 C16 C17 C18 59.33(18)
C20 C16 C17 Fe1 -59.39(19)
C16 C17 C18 C19 -0.5(3)
Fe1 C17 C18 C19 59.12(19)
C16 C17 C18 Fe1 -59.61(19)
C17 C18 C19 C20 0.8(3)
Fe1 C18 C19 C20 60.17(19)
C17 C18 C19 Fe1 -59.33(19)
C17 C16 C20 C19 0.6(3)
Fe1 C16 C20 C19 -58.85(19)
C17 C16 C20 Fe1 59.44(19)
C18 C19 C20 C16 -0.9(3)
Fe1 C19 C20 C16 59.32(19)
C18 C19 C20 Fe1 -60.20(19)
C1 C2 C21 C25 134.7(3)
C3 C2 C21 C25 -30.2(3)
C1 C2 C21 C22 -41.8(4)
C3 C2 C21 C22 153.3(2)
C1 C2 C21 Fe2 50.8(3)
C3 C2 C21 Fe2 -114.0(2)
C25 C21 C22 C23 1.4(3)
C2 C21 C22 C23 178.3(2)
Fe2 C21 C22 C23 59.13(17)
C25 C21 C22 Fe2 -57.74(16)
C2 C21 C22 Fe2 119.2(3)
C21 C22 C23 C24 -0.5(3)
Fe2 C22 C23 C24 59.42(17)
C21 C22 C23 Fe2 -59.95(16)
C22 C23 C24 C25 -0.6(3)
Fe2 C23 C24 C25 58.98(17)
C22 C23 C24 Fe2 -59.55(17)
C23 C24 C25 C21 1.5(3)
Fe2 C24 C25 C21 60.52(17)
C23 C24 C25 Fe2 -59.04(17)
C22 C21 C25 C24 -1.8(3)
C2 C21 C25 C24 -179.1(2)
Fe2 C21 C25 C24 -59.88(17)
C22 C21 C25 Fe2 58.11(15)
C2 C21 C25 Fe2 -119.3(2)
C30 C26 C27 C28 0.7(3)
Fe2 C26 C27 C28 -59.22(18)
C30 C26 C27 Fe2 59.94(18)
C26 C27 C28 C29 -0.4(3)
Fe2 C27 C28 C29 -59.40(18)
C26 C27 C28 Fe2 58.97(17)
C27 C28 C29 C30 0.0(3)
Fe2 C28 C29 C30 -59.66(17)
C27 C28 C29 Fe2 59.62(18)
C27 C26 C30 C29 -0.7(3)
Fe2 C26 C30 C29 59.25(17)
C27 C26 C30 Fe2 -59.99(17)
C28 C29 C30 C26 0.5(3)
Fe2 C29 C30 C26 -59.04(17)
C28 C29 C30 Fe2 59.52(18)
C4 C3 C31 C35 -105.7(3)
C2 C3 C31 C35 84.3(4)
C4 C3 C31 C32 60.2(3)
C2 C3 C31 C32 -109.8(3)
C4 C3 C31 Fe3 149.3(2)
C2 C3 C31 Fe3 -20.8(4)
C35 C31 C32 C33 1.3(3)
C3 C31 C32 C33 -167.9(2)
Fe3 C31 C32 C33 59.52(17)
C35 C31 C32 Fe3 -58.24(16)
C3 C31 C32 Fe3 132.6(2)
C31 C32 C33 C34 -1.2(3)
Fe3 C32 C33 C34 59.38(17)
C31 C32 C33 Fe3 -60.54(17)
C32 C33 C34 C35 0.6(3)
Fe3 C33 C34 C35 60.13(17)
C32 C33 C34 Fe3 -59.55(17)
C33 C34 C35 C31 0.2(3)
Fe3 C34 C35 C31 59.76(17)
C33 C34 C35 Fe3 -59.55(17)
C32 C31 C35 C34 -0.9(3)
C3 C31 C35 C34 166.4(2)
Fe3 C31 C35 C34 -58.64(17)
C32 C31 C35 Fe3 57.73(16)
C3 C31 C35 Fe3 -135.0(3)
C40 C36 C37 C38 0.0(3)
Fe3 C36 C37 C38 -59.23(18)
C40 C36 C37 Fe3 59.21(18)
C36 C37 C38 C39 -0.6(3)
Fe3 C37 C38 C39 -60.02(18)
C36 C37 C38 Fe3 59.44(18)
C37 C38 C39 C40 1.0(3)
Fe3 C38 C39 C40 -58.89(18)
C37 C38 C39 Fe3 59.85(18)
C38 C39 C40 C36 -1.0(3)
Fe3 C39 C40 C36 -59.77(19)
C38 C39 C40 Fe3 58.80(18)
C37 C36 C40 C39 0.6(3)
Fe3 C36 C40 C39 59.83(18)
C37 C36 C40 Fe3 -59.21(18)
C3 C4 C41 C42 166.8(3)
N1 C4 C41 C42 -0.4(4)
C3 C4 C41 C45 -2.6(4)
N1 C4 C41 C45 -169.8(2)
C3 C4 C41 Fe4 80.4(3)
N1 C4 C41 Fe4 -86.8(3)
C45 C41 C42 C43 -0.6(3)
C4 C41 C42 C43 -171.5(2)
Fe4 C41 C42 C43 -59.55(18)
C45 C41 C42 Fe4 58.94(16)
C4 C41 C42 Fe4 -111.9(3)
C41 C42 C43 C44 0.3(3)
Fe4 C42 C43 C44 -59.25(18)
C41 C42 C43 Fe4 59.56(17)
C42 C43 C44 C45 0.1(3)
Fe4 C43 C44 C45 -58.81(18)
C42 C43 C44 Fe4 58.93(17)
C43 C44 C45 C41 -0.5(3)
Fe4 C44 C45 C41 -59.53(16)
C43 C44 C45 Fe4 59.02(18)
C42 C41 C45 C44 0.7(3)
C4 C41 C45 C44 172.3(2)
Fe4 C41 C45 C44 59.68(17)
C42 C41 C45 Fe4 -58.99(16)
C4 C41 C45 Fe4 112.6(2)
C50 C46 C47 C48 -0.3(3)
Fe4 C46 C47 C48 59.91(18)
C50 C46 C47 Fe4 -60.21(18)
C46 C47 C48 C49 0.3(3)
Fe4 C47 C48 C49 59.88(18)
C46 C47 C48 Fe4 -59.54(18)
C47 C48 C49 C50 -0.3(3)
Fe4 C48 C49 C50 59.06(18)
C47 C48 C49 Fe4 -59.32(18)
C48 C49 C50 C46 0.1(3)
Fe4 C49 C50 C46 59.01(18)
C48 C49 C50 Fe4 -58.93(18)
C47 C46 C50 C49 0.1(3)
Fe4 C46 C50 C49 -59.71(18)
C47 C46 C50 Fe4 59.85(18)
C2 C1 N1 C4 -1.5(3)
C11 C1 N1 C4 175.8(2)
C2 C1 N1 C5 173.4(2)
C11 C1 N1 C5 -9.3(4)
C3 C4 N1 C1 -2.5(3)
C41 C4 N1 C1 166.9(2)
C3 C4 N1 C5 -177.4(2)
C41 C4 N1 C5 -8.0(4)
C10 C5 N1 C1 114.7(3)
C6 C5 N1 C1 -71.0(3)
C10 C5 N1 C4 -71.1(3)
C6 C5 N1 C4 103.2(3)
C11 C15 Fe1 C14 119.2(2)
C14 C15 Fe1 C19 68.21(19)
C11 C15 Fe1 C19 -172.56(14)
C14 C15 Fe1 C13 -37.77(15)
C11 C15 Fe1 C13 81.45(15)
C14 C15 Fe1 C18 39.5(4)
C11 C15 Fe1 C18 158.8(3)
C14 C15 Fe1 C20 109.10(16)
C11 C15 Fe1 C20 -131.67(14)
C14 C15 Fe1 C16 151.24(15)
C11 C15 Fe1 C16 -89.53(16)
C14 C15 Fe1 C17 -176.1(2)
C11 C15 Fe1 C17 -56.9(3)
C14 C15 Fe1 C12 -81.54(16)
C11 C15 Fe1 C12 37.69(13)
C14 C15 Fe1 C11 -119.2(2)
C13 C14 Fe1 C15 -119.3(2)
C15 C14 Fe1 C19 -129.14(15)
C13 C14 Fe1 C19 111.59(16)
C15 C14 Fe1 C13 119.3(2)
C15 C14 Fe1 C18 -167.33(15)
C13 C14 Fe1 C18 73.40(18)
C15 C14 Fe1 C20 -87.28(17)
C13 C14 Fe1 C20 153.45(15)
C15 C14 Fe1 C16 -58.1(3)
C13 C14 Fe1 C16 -177.4(2)
C15 C14 Fe1 C17 173.1(4)
C13 C14 Fe1 C17 53.9(5)
C15 C14 Fe1 C12 81.31(15)
C13 C14 Fe1 C12 -37.97(14)
C15 C14 Fe1 C11 37.47(14)
C13 C14 Fe1 C11 -81.80(16)
C18 C19 Fe1 C15 -168.01(15)
C20 C19 Fe1 C15 73.5(2)
C18 C19 Fe1 C14 -129.07(16)
C20 C19 Fe1 C14 112.40(17)
C18 C19 Fe1 C13 -86.92(18)
C20 C19 Fe1 C13 154.55(16)
C20 C19 Fe1 C18 -118.5(2)
C18 C19 Fe1 C20 118.5(2)
C18 C19 Fe1 C16 81.26(17)
C20 C19 Fe1 C16 -37.28(16)
C18 C19 Fe1 C17 37.63(15)
C20 C19 Fe1 C17 -80.90(17)
C18 C19 Fe1 C12 -58.0(3)
C20 C19 Fe1 C12 -176.6(2)
C18 C19 Fe1 C11 172.6(4)
C20 C19 Fe1 C11 54.1(5)
C12 C13 Fe1 C15 -80.72(16)
C14 C13 Fe1 C15 37.84(15)
C12 C13 Fe1 C14 -118.6(2)
C12 C13 Fe1 C19 158.31(15)
C14 C13 Fe1 C19 -83.13(17)
C12 C13 Fe1 C18 115.86(16)
C14 C13 Fe1 C18 -125.58(15)
C12 C13 Fe1 C20 -169.23(19)
C14 C13 Fe1 C20 -50.7(3)
C12 C13 Fe1 C16 54.8(6)
C14 C13 Fe1 C16 173.4(5)
C12 C13 Fe1 C17 76.74(19)
C14 C13 Fe1 C17 -164.70(15)
C14 C13 Fe1 C12 118.6(2)
C12 C13 Fe1 C11 -37.19(15)
C14 C13 Fe1 C11 81.36(16)
C19 C18 Fe1 C15 36.9(4)
C17 C18 Fe1 C15 156.5(3)
C19 C18 Fe1 C14 67.8(2)
C17 C18 Fe1 C14 -172.56(15)
C17 C18 Fe1 C19 119.6(2)
C19 C18 Fe1 C13 108.79(17)
C17 C18 Fe1 C13 -131.59(16)
C19 C18 Fe1 C20 -38.22(16)
C17 C18 Fe1 C20 81.40(17)
C19 C18 Fe1 C16 -81.85(17)
C17 C18 Fe1 C16 37.77(16)
C19 C18 Fe1 C17 -119.6(2)
C19 C18 Fe1 C12 151.02(15)
C17 C18 Fe1 C12 -89.36(17)
C19 C18 Fe1 C11 -175.7(2)
C17 C18 Fe1 C11 -56.1(3)
C16 C20 Fe1 C15 114.76(16)
C19 C20 Fe1 C15 -125.69(17)
C16 C20 Fe1 C14 158.06(15)
C19 C20 Fe1 C14 -82.40(18)
C16 C20 Fe1 C19 -119.5(2)
C16 C20 Fe1 C13 -167.9(2)
C19 C20 Fe1 C13 -48.3(3)
C16 C20 Fe1 C18 -81.70(17)
C19 C20 Fe1 C18 37.85(16)
C19 C20 Fe1 C16 119.5(2)
C16 C20 Fe1 C17 -37.55(16)
C19 C20 Fe1 C17 82.00(17)
C16 C20 Fe1 C12 51.5(6)
C19 C20 Fe1 C12 171.0(5)
C16 C20 Fe1 C11 75.86(19)
C19 C20 Fe1 C11 -164.59(16)
C20 C16 Fe1 C15 -82.45(18)
C17 C16 Fe1 C15 158.19(16)
C20 C16 Fe1 C14 -42.9(3)
C17 C16 Fe1 C14 -162.3(2)
C20 C16 Fe1 C19 37.66(16)
C17 C16 Fe1 C19 -81.69(17)
C20 C16 Fe1 C13 145.8(5)
C17 C16 Fe1 C13 26.5(6)
C20 C16 Fe1 C18 81.25(17)
C17 C16 Fe1 C18 -38.10(16)
C17 C16 Fe1 C20 -119.4(2)
C20 C16 Fe1 C17 119.4(2)
C20 C16 Fe1 C12 -168.32(16)
C17 C16 Fe1 C12 72.3(2)
C20 C16 Fe1 C11 -126.57(16)
C17 C16 Fe1 C11 114.07(17)
C16 C17 Fe1 C15 -46.8(3)
C18 C17 Fe1 C15 -165.5(2)
C16 C17 Fe1 C14 143.4(4)
C18 C17 Fe1 C14 24.6(5)
C16 C17 Fe1 C19 81.51(17)
C18 C17 Fe1 C19 -37.25(16)
C16 C17 Fe1 C13 -173.52(15)
C18 C17 Fe1 C13 67.7(2)
C16 C17 Fe1 C18 118.8(2)
C16 C17 Fe1 C20 37.46(16)
C18 C17 Fe1 C20 -81.29(17)
C18 C17 Fe1 C16 -118.8(2)
C16 C17 Fe1 C12 -130.64(16)
C18 C17 Fe1 C12 110.61(16)
C16 C17 Fe1 C11 -86.36(18)
C18 C17 Fe1 C11 154.88(15)
C13 C12 Fe1 C15 82.58(16)
C11 C12 Fe1 C15 -37.53(14)
C13 C12 Fe1 C14 38.27(16)
C11 C12 Fe1 C14 -81.84(16)
C13 C12 Fe1 C19 -42.4(3)
C11 C12 Fe1 C19 -162.5(2)
C11 C12 Fe1 C13 -120.1(2)
C13 C12 Fe1 C18 -81.44(18)
C11 C12 Fe1 C18 158.45(15)
C13 C12 Fe1 C20 149.4(5)
C11 C12 Fe1 C20 29.3(6)
C13 C12 Fe1 C16 -167.53(16)
C11 C12 Fe1 C16 72.35(19)
C13 C12 Fe1 C17 -125.97(16)
C11 C12 Fe1 C17 113.91(15)
C13 C12 Fe1 C11 120.1(2)
C12 C11 Fe1 C15 119.3(2)
C1 C11 Fe1 C15 -115.1(3)
C15 C11 Fe1 C14 -37.99(14)
C12 C11 Fe1 C14 81.31(16)
C1 C11 Fe1 C14 -153.0(3)
C15 C11 Fe1 C19 24.5(5)
C12 C11 Fe1 C19 143.8(4)
C1 C11 Fe1 C19 -90.6(5)
C15 C11 Fe1 C13 -82.11(15)
C12 C11 Fe1 C13 37.19(15)
C1 C11 Fe1 C13 162.8(3)
C15 C11 Fe1 C18 -166.5(2)
C12 C11 Fe1 C18 -47.2(3)
C1 C11 Fe1 C18 78.4(3)
C15 C11 Fe1 C20 67.69(18)
C12 C11 Fe1 C20 -173.01(16)
C1 C11 Fe1 C20 -47.4(3)
C15 C11 Fe1 C16 110.01(15)
C12 C11 Fe1 C16 -130.69(15)
C1 C11 Fe1 C16 -5.0(3)
C15 C11 Fe1 C17 153.98(14)
C12 C11 Fe1 C17 -86.72(16)
C1 C11 Fe1 C17 38.9(3)
C15 C11 Fe1 C12 -119.3(2)
C1 C11 Fe1 C12 125.6(3)
C24 C25 Fe2 C26 -161.68(16)
C21 C25 Fe2 C26 78.06(18)
C24 C25 Fe2 C23 38.23(15)
C21 C25 Fe2 C23 -82.03(16)
C24 C25 Fe2 C22 82.02(16)
C21 C25 Fe2 C22 -38.24(15)
C21 C25 Fe2 C24 -120.3(2)
C24 C25 Fe2 C28 -48.7(4)
C21 C25 Fe2 C28 -169.0(3)
C24 C25 Fe2 C29 -78.70(19)
C21 C25 Fe2 C29 161.04(15)
C24 C25 Fe2 C27 167.2(2)
C21 C25 Fe2 C27 46.9(3)
C24 C25 Fe2 C30 -119.92(16)
C21 C25 Fe2 C30 119.82(16)
C24 C25 Fe2 C21 120.3(2)
C27 C26 Fe2 C25 -161.64(16)
C30 C26 Fe2 C25 79.01(19)
C27 C26 Fe2 C23 -48.6(4)
C30 C26 Fe2 C23 -167.9(3)
C27 C26 Fe2 C22 -78.77(18)
C30 C26 Fe2 C22 161.89(15)
C27 C26 Fe2 C24 166.9(2)
C30 C26 Fe2 C24 47.5(3)
C27 C26 Fe2 C28 37.35(16)
C30 C26 Fe2 C28 -82.00(18)
C27 C26 Fe2 C29 81.47(17)
C30 C26 Fe2 C29 -37.87(16)
C30 C26 Fe2 C27 -119.3(2)
C27 C26 Fe2 C30 119.3(2)
C27 C26 Fe2 C21 -119.88(16)
C30 C26 Fe2 C21 120.78(16)
C22 C23 Fe2 C25 81.48(16)
C24 C23 Fe2 C25 -37.80(15)
C22 C23 Fe2 C26 -40.5(4)
C24 C23 Fe2 C26 -159.8(3)
C24 C23 Fe2 C22 -119.3(2)
C22 C23 Fe2 C24 119.3(2)
C22 C23 Fe2 C28 -118.79(16)
C24 C23 Fe2 C28 121.93(16)
C22 C23 Fe2 C29 -161.86(15)
C24 C23 Fe2 C29 78.86(18)
C22 C23 Fe2 C27 -76.64(18)
C24 C23 Fe2 C27 164.08(15)
C22 C23 Fe2 C30 161.6(3)
C24 C23 Fe2 C30 42.3(4)
C22 C23 Fe2 C21 37.38(14)
C24 C23 Fe2 C21 -81.90(16)
C23 C22 Fe2 C25 -81.72(16)
C21 C22 Fe2 C25 38.33(15)
C23 C22 Fe2 C26 164.57(15)
C21 C22 Fe2 C26 -75.38(18)
C21 C22 Fe2 C23 120.0(2)
C23 C22 Fe2 C24 -37.96(15)
C21 C22 Fe2 C24 82.09(16)
C23 C22 Fe2 C28 81.05(18)
C21 C22 Fe2 C28 -158.90(16)
C23 C22 Fe2 C29 47.1(4)
C21 C22 Fe2 C29 167.2(3)
C23 C22 Fe2 C27 122.68(16)
C21 C22 Fe2 C27 -117.27(16)
C23 C22 Fe2 C30 -161.7(3)
C21 C22 Fe2 C30 -41.6(3)
C23 C22 Fe2 C21 -120.0(2)
C23 C24 Fe2 C25 118.8(2)
C25 C24 Fe2 C26 43.5(3)
C23 C24 Fe2 C26 162.3(3)
C25 C24 Fe2 C23 -118.8(2)
C25 C24 Fe2 C22 -81.26(16)
C23 C24 Fe2 C22 37.53(15)
C25 C24 Fe2 C28 162.46(16)
C23 C24 Fe2 C28 -78.75(19)
C25 C24 Fe2 C29 120.52(16)
C23 C24 Fe2 C29 -120.69(16)
C25 C24 Fe2 C27 -164.0(3)
C23 C24 Fe2 C27 -45.2(4)
C25 C24 Fe2 C30 77.88(18)
C23 C24 Fe2 C30 -163.33(15)
C25 C24 Fe2 C21 -37.32(15)
C23 C24 Fe2 C21 81.47(16)
C27 C28 Fe2 C25 -159.0(3)
C29 C28 Fe2 C25 -39.7(4)
C27 C28 Fe2 C26 -37.49(16)
C29 C28 Fe2 C26 81.85(18)
C27 C28 Fe2 C23 121.18(17)
C29 C28 Fe2 C23 -119.49(18)
C27 C28 Fe2 C22 78.26(19)
C29 C28 Fe2 C22 -162.40(16)
C27 C28 Fe2 C24 164.23(16)
C29 C28 Fe2 C24 -76.4(2)
C27 C28 Fe2 C29 -119.3(2)
C29 C28 Fe2 C27 119.3(2)
C27 C28 Fe2 C30 -81.37(18)
C29 C28 Fe2 C30 37.96(17)
C27 C28 Fe2 C21 40.2(4)
C29 C28 Fe2 C21 159.5(2)
C30 C29 Fe2 C25 -75.77(19)
C28 C29 Fe2 C25 165.50(16)
C30 C29 Fe2 C26 37.78(16)
C28 C29 Fe2 C26 -80.94(18)
C30 C29 Fe2 C23 -160.67(16)
C28 C29 Fe2 C23 80.6(2)
C30 C29 Fe2 C22 164.4(3)
C28 C29 Fe2 C22 45.7(4)
C30 C29 Fe2 C24 -117.96(16)
C28 C29 Fe2 C24 123.32(18)
C30 C29 Fe2 C28 118.7(2)
C30 C29 Fe2 C27 81.40(17)
C28 C29 Fe2 C27 -37.32(17)
C28 C29 Fe2 C30 -118.7(2)
C30 C29 Fe2 C21 -39.4(4)
C28 C29 Fe2 C21 -158.2(3)
C28 C27 Fe2 C25 162.7(2)
C26 C27 Fe2 C25 43.2(3)
C28 C27 Fe2 C26 119.5(2)
C28 C27 Fe2 C23 -78.80(19)
C26 C27 Fe2 C23 161.72(16)
C28 C27 Fe2 C22 -120.50(17)
C26 C27 Fe2 C22 120.02(16)
C28 C27 Fe2 C24 -44.3(4)
C26 C27 Fe2 C24 -163.8(3)
C26 C27 Fe2 C28 -119.5(2)
C28 C27 Fe2 C29 37.84(16)
C26 C27 Fe2 C29 -81.64(17)
C28 C27 Fe2 C30 81.82(18)
C26 C27 Fe2 C30 -37.66(16)
C28 C27 Fe2 C21 -163.29(16)
C26 C27 Fe2 C21 77.23(18)
C26 C30 Fe2 C25 -118.56(17)
C29 C30 Fe2 C25 122.45(17)
C29 C30 Fe2 C26 -119.0(2)
C26 C30 Fe2 C23 168.5(3)
C29 C30 Fe2 C23 49.5(4)
C26 C30 Fe2 C22 -45.9(4)
C29 C30 Fe2 C22 -164.8(3)
C26 C30 Fe2 C24 -160.12(16)
C29 C30 Fe2 C24 80.89(18)
C26 C30 Fe2 C28 80.92(18)
C29 C30 Fe2 C28 -38.07(17)
C26 C30 Fe2 C29 119.0(2)
C26 C30 Fe2 C27 37.47(16)
C29 C30 Fe2 C27 -81.52(17)
C26 C30 Fe2 C21 -76.59(18)
C29 C30 Fe2 C21 164.43(16)
C22 C21 Fe2 C25 -118.3(2)
C2 C21 Fe2 C25 113.6(3)
C25 C21 Fe2 C26 -119.28(16)
C22 C21 Fe2 C26 122.37(16)
C2 C21 Fe2 C26 -5.7(2)
C25 C21 Fe2 C23 81.19(16)
C22 C21 Fe2 C23 -37.16(15)
C2 C21 Fe2 C23 -165.3(2)
C25 C21 Fe2 C22 118.3(2)
C2 C21 Fe2 C22 -128.1(3)
C25 C21 Fe2 C24 37.02(15)
C22 C21 Fe2 C24 -81.33(16)
C2 C21 Fe2 C24 150.6(2)
C25 C21 Fe2 C28 170.6(3)
C22 C21 Fe2 C28 52.2(3)
C2 C21 Fe2 C28 -75.9(4)
C25 C21 Fe2 C29 -49.0(4)
C22 C21 Fe2 C29 -167.4(3)
C2 C21 Fe2 C29 64.5(4)
C25 C21 Fe2 C27 -160.31(15)
C22 C21 Fe2 C27 81.34(18)
C2 C21 Fe2 C27 -46.8(2)
C25 C21 Fe2 C30 -78.17(18)
C22 C21 Fe2 C30 163.48(15)
C2 C21 Fe2 C30 35.4(3)
C35 C34 Fe3 C33 -119.6(2)
C35 C34 Fe3 C38 165.97(16)
C33 C34 Fe3 C38 -74.48(19)
C35 C34 Fe3 C32 -81.48(16)
C33 C34 Fe3 C32 38.07(14)
C35 C34 Fe3 C37 -164.6(3)
C33 C34 Fe3 C37 -45.0(4)
C35 C34 Fe3 C40 83.42(18)
C33 C34 Fe3 C40 -157.02(15)
C35 C34 Fe3 C36 53.9(4)
C33 C34 Fe3 C36 173.4(3)
C35 C34 Fe3 C39 124.71(17)
C33 C34 Fe3 C39 -115.73(16)
C33 C34 Fe3 C35 119.6(2)
C35 C34 Fe3 C31 -37.34(15)
C33 C34 Fe3 C31 82.22(16)
C32 C33 Fe3 C34 118.7(2)
C34 C33 Fe3 C38 122.09(16)
C32 C33 Fe3 C38 -119.24(16)
C34 C33 Fe3 C32 -118.7(2)
C34 C33 Fe3 C37 162.10(15)
C32 C33 Fe3 C37 -79.23(17)
C34 C33 Fe3 C40 53.1(3)
C32 C33 Fe3 C40 171.7(2)
C34 C33 Fe3 C36 -172.8(3)
C32 C33 Fe3 C36 -54.2(4)
C34 C33 Fe3 C39 81.15(17)
C32 C33 Fe3 C39 -160.18(15)
C34 C33 Fe3 C35 -37.31(15)
C32 C33 Fe3 C35 81.36(15)
C34 C33 Fe3 C31 -80.97(15)
C32 C33 Fe3 C31 37.71(14)
C39 C38 Fe3 C34 -77.30(19)
C37 C38 Fe3 C34 163.87(17)
C39 C38 Fe3 C33 -117.88(16)
C37 C38 Fe3 C33 123.29(18)
C39 C38 Fe3 C32 -158.96(15)
C37 C38 Fe3 C32 82.21(19)
C39 C38 Fe3 C37 118.8(2)
C39 C38 Fe3 C40 37.42(16)
C37 C38 Fe3 C40 -81.41(19)
C39 C38 Fe3 C36 81.26(17)
C37 C38 Fe3 C36 -37.57(18)
C37 C38 Fe3 C39 -118.8(2)
C39 C38 Fe3 C35 -51.1(4)
C37 C38 Fe3 C35 -169.9(3)
C39 C38 Fe3 C31 173.0(2)
C37 C38 Fe3 C31 54.1(3)
C33 C32 Fe3 C34 -38.11(14)
C31 C32 Fe3 C34 81.32(15)
C31 C32 Fe3 C33 119.4(2)
C33 C32 Fe3 C38 76.88(17)
C31 C32 Fe3 C38 -163.69(14)
C33 C32 Fe3 C37 119.40(15)
C31 C32 Fe3 C37 -121.17(15)
C33 C32 Fe3 C40 -168.1(4)
C31 C32 Fe3 C40 -48.6(4)
C33 C32 Fe3 C36 160.39(15)
C31 C32 Fe3 C36 -80.18(17)
C33 C32 Fe3 C39 43.9(3)
C31 C32 Fe3 C39 163.3(2)
C33 C32 Fe3 C35 -81.72(16)
C31 C32 Fe3 C35 37.71(14)
C33 C32 Fe3 C31 -119.4(2)
C38 C37 Fe3 C34 -40.1(4)
C36 C37 Fe3 C34 -159.5(3)
C38 C37 Fe3 C33 -73.3(2)
C36 C37 Fe3 C33 167.35(16)
C36 C37 Fe3 C38 -119.4(3)
C38 C37 Fe3 C32 -115.59(18)
C36 C37 Fe3 C32 125.02(17)
C38 C37 Fe3 C40 81.69(19)
C36 C37 Fe3 C40 -37.69(17)
C38 C37 Fe3 C36 119.4(3)
C38 C37 Fe3 C39 37.84(17)
C36 C37 Fe3 C39 -81.54(19)
C38 C37 Fe3 C35 169.7(3)
C36 C37 Fe3 C35 50.3(4)
C38 C37 Fe3 C31 -157.73(16)
C36 C37 Fe3 C31 82.9(2)
C39 C40 Fe3 C34 77.26(19)
C36 C40 Fe3 C34 -163.88(15)
C39 C40 Fe3 C33 39.4(3)
C36 C40 Fe3 C33 158.2(2)
C39 C40 Fe3 C38 -37.38(16)
C36 C40 Fe3 C38 81.48(18)
C39 C40 Fe3 C32 -159.6(3)
C36 C40 Fe3 C32 -40.7(5)
C39 C40 Fe3 C37 -81.21(18)
C36 C40 Fe3 C37 37.65(15)
C39 C40 Fe3 C36 -118.9(2)
C36 C40 Fe3 C39 118.9(2)
C39 C40 Fe3 C35 120.41(17)
C36 C40 Fe3 C35 -120.73(16)
C39 C40 Fe3 C31 162.59(16)
C36 C40 Fe3 C31 -78.6(2)
C37 C36 Fe3 C34 159.4(3)
C40 C36 Fe3 C34 40.2(4)
C37 C36 Fe3 C33 -33.4(4)
C40 C36 Fe3 C33 -152.7(3)
C37 C36 Fe3 C38 37.60(17)
C40 C36 Fe3 C38 -81.63(18)
C37 C36 Fe3 C32 -74.21(19)
C40 C36 Fe3 C32 166.55(15)
C40 C36 Fe3 C37 -119.2(2)
C37 C36 Fe3 C40 119.2(2)
C37 C36 Fe3 C39 81.38(18)
C40 C36 Fe3 C39 -37.85(17)
C37 C36 Fe3 C35 -161.05(16)
C40 C36 Fe3 C35 79.71(19)
C37 C36 Fe3 C31 -117.76(17)
C40 C36 Fe3 C31 123.01(16)
C38 C39 Fe3 C34 120.12(16)
C40 C39 Fe3 C34 -120.20(18)
C38 C39 Fe3 C33 77.85(18)
C40 C39 Fe3 C33 -162.47(17)
C40 C39 Fe3 C38 119.7(2)
C38 C39 Fe3 C32 46.7(3)
C40 C39 Fe3 C32 166.4(2)
C38 C39 Fe3 C37 -37.92(15)
C40 C39 Fe3 C37 81.76(18)
C38 C39 Fe3 C40 -119.7(2)
C38 C39 Fe3 C36 -81.79(17)
C40 C39 Fe3 C36 37.90(17)
C38 C39 Fe3 C35 160.36(15)
C40 C39 Fe3 C35 -79.96(19)
C38 C39 Fe3 C31 -171.0(3)
C40 C39 Fe3 C31 -51.3(4)
C31 C35 Fe3 C34 -119.8(2)
C34 C35 Fe3 C33 37.72(16)
C31 C35 Fe3 C33 -82.11(16)
C34 C35 Fe3 C38 -35.5(4)
C31 C35 Fe3 C38 -155.3(3)
C34 C35 Fe3 C32 81.78(17)
C31 C35 Fe3 C32 -38.05(14)
C34 C35 Fe3 C37 163.7(3)
C31 C35 Fe3 C37 43.8(4)
C34 C35 Fe3 C40 -116.08(17)
C31 C35 Fe3 C40 124.10(15)
C34 C35 Fe3 C36 -158.91(17)
C31 C35 Fe3 C36 81.26(18)
C34 C35 Fe3 C39 -73.25(19)
C31 C35 Fe3 C39 166.92(14)
C34 C35 Fe3 C31 119.8(2)
C35 C31 Fe3 C34 37.25(15)
C32 C31 Fe3 C34 -81.70(15)
C3 C31 Fe3 C34 167.4(3)
C35 C31 Fe3 C33 81.30(16)
C32 C31 Fe3 C33 -37.65(14)
C3 C31 Fe3 C33 -148.6(3)
C35 C31 Fe3 C38 157.6(2)
C32 C31 Fe3 C38 38.6(3)
C3 C31 Fe3 C38 -72.3(4)
C35 C31 Fe3 C32 118.9(2)
C3 C31 Fe3 C32 -110.9(3)
C35 C31 Fe3 C37 -163.26(15)
C32 C31 Fe3 C37 77.79(17)
C3 C31 Fe3 C37 -33.1(3)
C35 C31 Fe3 C40 -76.78(18)
C32 C31 Fe3 C40 164.27(16)
C3 C31 Fe3 C40 53.3(3)
C35 C31 Fe3 C36 -119.72(16)
C32 C31 Fe3 C36 121.33(16)
C3 C31 Fe3 C36 10.4(3)
C35 C31 Fe3 C39 -37.5(4)
C32 C31 Fe3 C39 -156.4(3)
C3 C31 Fe3 C39 92.7(4)
C32 C31 Fe3 C35 -118.9(2)
C3 C31 Fe3 C35 130.1(3)
C48 C47 Fe4 C45 -162.1(3)
C46 C47 Fe4 C45 -42.8(5)
C48 C47 Fe4 C42 126.93(18)
C46 C47 Fe4 C42 -113.72(18)
C48 C47 Fe4 C46 -119.4(3)
C48 C47 Fe4 C43 85.4(2)
C46 C47 Fe4 C43 -155.26(16)
C48 C47 Fe4 C44 54.9(4)
C46 C47 Fe4 C44 174.3(2)
C48 C47 Fe4 C50 -81.38(19)
C46 C47 Fe4 C50 37.97(17)
C46 C47 Fe4 C48 119.4(3)
C48 C47 Fe4 C41 168.75(17)
C46 C47 Fe4 C41 -71.9(2)
C48 C47 Fe4 C49 -38.00(18)
C46 C47 Fe4 C49 81.35(19)
C44 C45 Fe4 C47 -157.8(3)
C41 C45 Fe4 C47 -38.1(4)
C44 C45 Fe4 C42 -80.79(17)
C41 C45 Fe4 C42 38.91(14)
C44 C45 Fe4 C46 169.77(16)
C41 C45 Fe4 C46 -70.53(19)
C44 C45 Fe4 C43 -37.05(16)
C41 C45 Fe4 C43 82.65(16)
C41 C45 Fe4 C44 119.7(2)
C44 C45 Fe4 C50 128.16(17)
C41 C45 Fe4 C50 -112.14(16)
C44 C45 Fe4 C48 52.4(4)
C41 C45 Fe4 C48 172.1(3)
C44 C45 Fe4 C41 -119.7(2)
C44 C45 Fe4 C49 86.29(19)
C41 C45 Fe4 C49 -154.01(15)
C43 C42 Fe4 C47 -118.30(16)
C41 C42 Fe4 C47 122.06(15)
C43 C42 Fe4 C45 80.59(15)
C41 C42 Fe4 C45 -39.05(13)
C43 C42 Fe4 C46 -160.45(15)
C41 C42 Fe4 C46 79.91(16)
C41 C42 Fe4 C43 -119.6(2)
C43 C42 Fe4 C44 37.12(14)
C41 C42 Fe4 C44 -82.52(15)
C43 C42 Fe4 C50 169.1(2)
C41 C42 Fe4 C50 49.5(3)
C43 C42 Fe4 C48 -78.61(18)
C41 C42 Fe4 C48 161.75(14)
C43 C42 Fe4 C41 119.6(2)
C43 C42 Fe4 C49 -53.8(4)
C41 C42 Fe4 C49 -173.4(3)
C50 C46 Fe4 C47 118.5(2)
C50 C46 Fe4 C45 -76.75(19)
C47 C46 Fe4 C45 164.74(17)
C50 C46 Fe4 C42 -158.93(15)
C47 C46 Fe4 C42 82.55(19)
C50 C46 Fe4 C43 172.1(2)
C47 C46 Fe4 C43 53.6(3)
C50 C46 Fe4 C44 -53.4(4)
C47 C46 Fe4 C44 -172.0(3)
C47 C46 Fe4 C50 -118.5(2)
C50 C46 Fe4 C48 81.01(17)
C47 C46 Fe4 C48 -37.50(17)
C50 C46 Fe4 C41 -116.83(16)
C47 C46 Fe4 C41 124.66(17)
C50 C46 Fe4 C49 37.08(15)
C47 C46 Fe4 C49 -81.43(18)
C44 C43 Fe4 C47 -161.40(15)
C42 C43 Fe4 C47 78.78(18)
C44 C43 Fe4 C45 37.15(14)
C42 C43 Fe4 C45 -82.67(16)
C44 C43 Fe4 C42 119.8(2)
C44 C43 Fe4 C46 161.3(2)
C42 C43 Fe4 C46 41.4(3)
C42 C43 Fe4 C44 -119.8(2)
C44 C43 Fe4 C50 -39.8(5)
C42 C43 Fe4 C50 -159.6(4)
C44 C43 Fe4 C48 -117.98(16)
C42 C43 Fe4 C48 122.20(16)
C44 C43 Fe4 C41 81.87(15)
C42 C43 Fe4 C41 -37.95(14)
C44 C43 Fe4 C49 -76.27(19)
C42 C43 Fe4 C49 163.91(15)
C43 C44 Fe4 C47 42.7(3)
C45 C44 Fe4 C47 162.7(3)
C43 C44 Fe4 C45 -120.0(2)
C43 C44 Fe4 C42 -37.41(14)
C45 C44 Fe4 C42 82.62(17)
C43 C44 Fe4 C46 -150.3(4)
C45 C44 Fe4 C46 -30.2(5)
C45 C44 Fe4 C43 120.0(2)
C43 C44 Fe4 C50 168.33(15)
C45 C44 Fe4 C50 -71.6(2)
C43 C44 Fe4 C48 81.92(19)
C45 C44 Fe4 C48 -158.05(17)
C43 C44 Fe4 C41 -81.97(16)
C45 C44 Fe4 C41 38.06(15)
C43 C44 Fe4 C49 125.95(16)
C45 C44 Fe4 C49 -114.02(17)
C49 C50 Fe4 C47 81.62(17)
C46 C50 Fe4 C47 -38.11(16)
C49 C50 Fe4 C45 -117.74(16)
C46 C50 Fe4 C45 122.53(16)
C49 C50 Fe4 C42 163.6(2)
C46 C50 Fe4 C42 43.9(3)
C49 C50 Fe4 C46 119.7(2)
C49 C50 Fe4 C43 -45.9(5)
C46 C50 Fe4 C43 -165.6(4)
C49 C50 Fe4 C44 -77.52(19)
C46 C50 Fe4 C44 162.76(15)
C49 C50 Fe4 C48 37.81(16)
C46 C50 Fe4 C48 -81.92(17)
C49 C50 Fe4 C41 -161.75(15)
C46 C50 Fe4 C41 78.53(18)
C46 C50 Fe4 C49 -119.7(2)
C49 C48 Fe4 C47 -118.7(3)
C47 C48 Fe4 C45 165.6(3)
C49 C48 Fe4 C45 46.9(4)
C47 C48 Fe4 C42 -71.2(2)
C49 C48 Fe4 C42 170.07(15)
C47 C48 Fe4 C46 37.65(18)
C49 C48 Fe4 C46 -81.08(18)
C47 C48 Fe4 C43 -113.85(18)
C49 C48 Fe4 C43 127.42(17)
C47 C48 Fe4 C44 -156.67(17)
C49 C48 Fe4 C44 84.60(19)
C47 C48 Fe4 C50 81.41(19)
C49 C48 Fe4 C50 -37.31(16)
C47 C48 Fe4 C41 -30.8(4)
C49 C48 Fe4 C41 -149.6(3)
C47 C48 Fe4 C49 118.7(3)
C42 C41 Fe4 C47 -76.08(18)
C45 C41 Fe4 C47 166.42(16)
C4 C41 Fe4 C47 48.9(2)
C42 C41 Fe4 C45 117.5(2)
C4 C41 Fe4 C45 -117.5(3)
C45 C41 Fe4 C42 -117.5(2)
C4 C41 Fe4 C42 125.0(3)
C42 C41 Fe4 C46 -115.70(15)
C45 C41 Fe4 C46 126.80(16)
C4 C41 Fe4 C46 9.3(2)
C42 C41 Fe4 C43 37.24(14)
C45 C41 Fe4 C43 -80.26(16)
C4 C41 Fe4 C43 162.2(2)
C42 C41 Fe4 C44 80.47(15)
C45 C41 Fe4 C44 -37.03(15)
C4 C41 Fe4 C44 -154.6(2)
C42 C41 Fe4 C50 -156.66(15)
C45 C41 Fe4 C50 85.84(17)
C4 C41 Fe4 C50 -31.7(2)
C42 C41 Fe4 C48 -52.7(4)
C45 C41 Fe4 C48 -170.2(3)
C4 C41 Fe4 C48 72.2(4)
C42 C41 Fe4 C49 176.0(2)
C45 C41 Fe4 C49 58.5(3)
C4 C41 Fe4 C49 -59.0(3)
C50 C49 Fe4 C47 -81.40(17)
C48 C49 Fe4 C47 37.85(16)
C50 C49 Fe4 C45 80.54(18)
C48 C49 Fe4 C45 -160.21(15)
C50 C49 Fe4 C42 -150.9(4)
C48 C49 Fe4 C42 -31.6(5)
C50 C49 Fe4 C46 -37.44(16)
C48 C49 Fe4 C46 81.81(17)
C50 C49 Fe4 C43 166.68(16)
C48 C49 Fe4 C43 -74.1(2)
C50 C49 Fe4 C44 124.39(16)
C48 C49 Fe4 C44 -116.36(17)
C48 C49 Fe4 C50 119.2(2)
C50 C49 Fe4 C48 -119.2(2)
C50 C49 Fe4 C41 39.1(3)
C48 C49 Fe4 C41 158.4(2)
